data_4071790
loop_
_publ_author_name
'Kameo, Hajime'
'Suzuki, Hiroharu'

_publ_section_title
;
 Synthesis of Trinuclear Osmium Polyhydrido Clusters
 [{(C5Me5)Os}3(\m-H)6]+and {(C5Me5)Os}3(\m-H)3(\m3-H)2and Comparison with
 the Ruthenium Analogues
;
_journal_issue 16
_journal_name_full Organometallics
_journal_page_first 4248
_journal_paper_doi 10.1021/om8003866
_journal_volume 27
_journal_year 2008
_chemical_formula_sum 'C54 H71 B Os3'
_chemical_formula_weight 1301.52
_chemical_name_systematic
;
 ?
;
_space_group_IT_number 14
_symmetry_cell_setting monoclinic
_symmetry_space_group_name_Hall '-P 2ybc'
_symmetry_space_group_name_H-M 'P 1 21/c 1'
_atom_sites_solution_hydrogens geom
_atom_sites_solution_primary direct
_atom_sites_solution_secondary difmap
_audit_creation_method SHELXL-97
_cell_angle_alpha 90.00
_cell_angle_beta 103.1030(11)
_cell_angle_gamma 90.00
_cell_formula_units_Z 4
_cell_length_a 16.8668(7)
_cell_length_b 14.1879(5)
_cell_length_c 20.5803(8)
_cell_measurement_reflns_used 42249
_cell_measurement_temperature 153(2)
_cell_measurement_theta_max 27.48
_cell_measurement_theta_min 3.05
_cell_volume 4796.7(3)
_computing_cell_refinement 'PROCESS-AUTO (T.Higashi, 1998)'
_computing_data_collection 'PROCESS-AUTO (T.Higashi, 1998)'
_computing_data_reduction 'PROCESS-AUTO (T.Higashi, 1998)'
_computing_molecular_graphics 'ORTEX (P.McArdle, 1995)'
_computing_publication_material SHELXL-97
_computing_structure_refinement 'SHELXL-97 (Sheldrick, 1997)'
_computing_structure_solution 'SHELXS-97 (Sheldrick, 1990)'
_diffrn_ambient_temperature 153(2)
_diffrn_detector_area_resol_mean 100
_diffrn_measured_fraction_theta_full 0.994
_diffrn_measured_fraction_theta_max 0.994
_diffrn_measurement_device_type 'Rigaku R-AXIS RAPID Imaging Plate'
_diffrn_measurement_method 'oscillation photograph'
_diffrn_radiation_monochromator graphite
_diffrn_radiation_source 'Rigaku Rotating Anode ultraX18'
_diffrn_radiation_type MoK\a
_diffrn_radiation_wavelength 0.71069
_diffrn_reflns_av_R_equivalents 0.0552
_diffrn_reflns_av_sigmaI/netI 0.0517
_diffrn_reflns_limit_h_max 21
_diffrn_reflns_limit_h_min -21
_diffrn_reflns_limit_k_max 16
_diffrn_reflns_limit_k_min -18
_diffrn_reflns_limit_l_max 26
_diffrn_reflns_limit_l_min -26
_diffrn_reflns_number 42249
_diffrn_reflns_theta_full 27.48
_diffrn_reflns_theta_max 27.48
_diffrn_reflns_theta_min 3.05
_exptl_absorpt_coefficient_mu 7.961
_exptl_absorpt_correction_T_max 1.0000
_exptl_absorpt_correction_T_min 0.4572
_exptl_absorpt_correction_type numerical
_exptl_absorpt_process_details 'NUMABS (T.Higashi, 1999)'
_exptl_crystal_colour black
_exptl_crystal_density_diffrn 1.802
_exptl_crystal_density_meas ?
_exptl_crystal_density_method 'not measured'
_exptl_crystal_description block
_exptl_crystal_F_000 2512
_exptl_crystal_size_max 0.200
_exptl_crystal_size_mid 0.150
_exptl_crystal_size_min 0.100
_refine_diff_density_max 2.869
_refine_diff_density_min -1.390
_refine_diff_density_rms 0.177
_refine_ls_extinction_method none
_refine_ls_goodness_of_fit_ref 1.032
_refine_ls_hydrogen_treatment ref
_refine_ls_matrix_type full
_refine_ls_number_parameters 538
_refine_ls_number_reflns 10954
_refine_ls_number_restraints 0
_refine_ls_restrained_S_all 1.032
_refine_ls_R_factor_all 0.0364
_refine_ls_R_factor_gt 0.0309
_refine_ls_shift/su_max 0.007
_refine_ls_shift/su_mean 0.000
_refine_ls_structure_factor_coef Fsqd
_refine_ls_weighting_details 'calc w=1/[\s^2^(Fo^2^)+(0.0422P)^2^+2.7197P] where P=(Fo^2^+2Fc^2^)/3'
_refine_ls_weighting_scheme calc
_refine_ls_wR_factor_gt 0.0762
_refine_ls_wR_factor_ref 0.0791
_reflns_number_gt 9698
_reflns_number_total 11409
_reflns_threshold_expression >2sigma(I)
_cod_data_source_file om8003866-file002.cif
_cod_data_source_block 6-BPh4
_cod_depositor_comments
;
The following automatic conversions were performed:

'_symmetry_cell_setting' value 'Monoclinic' changed to 'monoclinic'
according to /home/saulius/struct/CIF-dictionaries/cif_core.dic
dictionary named 'cif_core.dic' version 2.4.1 from 2010-06-29.

Automatic conversion script
Id: cif_fix_values 1715 2011-07-08 13:25:40Z adriana 

The following automatic conversions were performed:

'_exptl_crystal_density_meas' value 'not measured' was changed to '?'
- the value is perceived as not measured.

Automatic conversion script
Id: cif_fix_values 3008 2015-01-20 13:52:24Z robertas 
;
_cod_original_sg_symbol_H-M P21/c
_cod_database_code 4071790

loop_
_symmetry_equiv_pos_as_xyz
'x, y, z'
'x, -y+1/2, z+1/2'
'-x, -y, -z'
'-x, y-1/2, -z-1/2'

loop_
_atom_site_label
_atom_site_type_symbol
_atom_site_fract_x
_atom_site_fract_y
_atom_site_fract_z
_atom_site_U_iso_or_equiv
_atom_site_adp_type
_atom_site_occupancy
_atom_site_symmetry_multiplicity
_atom_site_calc_flag
_atom_site_refinement_flags
Os1 Os 0.166377(9) 0.085031(10) 0.295727(8) 0.02034(5) Uani 1 1 d .
Os2 Os 0.320562(9) 0.129818(11) 0.361552(8) 0.02381(5) Uani 1 1 d .
Os3 Os 0.248263(8) 0.224156(10) 0.248791(8) 0.01892(5) Uani 1 1 d .
B1 B 0.2528(3) -0.1098(3) -0.0101(3) 0.0248(10) Uani 1 1 d .
C1 C 0.0744(3) 0.0263(3) 0.3479(2) 0.0279(9) Uani 1 1 d .
C2 C 0.0340(2) 0.0813(3) 0.2907(2) 0.0245(9) Uani 1 1 d .
C3 C 0.0486(3) 0.0400(3) 0.2314(2) 0.0270(9) Uani 1 1 d .
C4 C 0.1022(3) -0.0399(3) 0.2523(2) 0.0299(10) Uani 1 1 d .
C5 C 0.1156(3) -0.0503(3) 0.3238(2) 0.0294(10) Uani 1 1 d .
C6 C 0.0703(3) 0.0419(4) 0.4188(3) 0.0388(11) Uani 1 1 d .
H6A H 0.0669 0.1097 0.4271 0.058 Uiso 1 1 calc R
H6B H 0.1192 0.0160 0.4484 0.058 Uiso 1 1 calc R
H6C H 0.0220 0.0103 0.4274 0.058 Uiso 1 1 calc R
C7 C -0.0202(3) 0.1647(3) 0.2937(3) 0.0354(11) Uani 1 1 d .
H7A H 0.0013 0.2006 0.3346 0.053 Uiso 1 1 calc R
H7B H -0.0753 0.1426 0.2937 0.053 Uiso 1 1 calc R
H7C H -0.0220 0.2051 0.2548 0.053 Uiso 1 1 calc R
C8 C 0.0102(3) 0.0668(4) 0.1613(3) 0.0382(11) Uani 1 1 d .
H8A H 0.0485 0.0549 0.1328 0.057 Uiso 1 1 calc R
H8B H -0.0041 0.1339 0.1594 0.057 Uiso 1 1 calc R
H8C H -0.0392 0.0292 0.1454 0.057 Uiso 1 1 calc R
C9 C 0.1304(3) -0.1070(3) 0.2054(3) 0.0433(13) Uani 1 1 d .
H9A H 0.1792 -0.1402 0.2294 0.065 Uiso 1 1 calc R
H9B H 0.1429 -0.0716 0.1681 0.065 Uiso 1 1 calc R
H9C H 0.0872 -0.1529 0.1883 0.065 Uiso 1 1 calc R
C10 C 0.1601(3) -0.1297(3) 0.3641(3) 0.0431(13) Uani 1 1 d .
H10A H 0.2074 -0.1472 0.3464 0.065 Uiso 1 1 calc R
H10B H 0.1237 -0.1841 0.3616 0.065 Uiso 1 1 calc R
H10C H 0.1784 -0.1098 0.4107 0.065 Uiso 1 1 calc R
C11 C 0.3625(3) 0.1112(3) 0.4718(3) 0.0365(11) Uani 1 1 d .
C12 C 0.3882(3) 0.0311(3) 0.4396(3) 0.0417(13) Uani 1 1 d .
C13 C 0.4387(3) 0.0646(4) 0.3976(3) 0.0427(14) Uani 1 1 d .
C14 C 0.4481(3) 0.1652(4) 0.4051(2) 0.0339(11) Uani 1 1 d .
C15 C 0.3998(3) 0.1937(3) 0.4513(2) 0.0303(10) Uani 1 1 d .
C16 C 0.3081(3) 0.1090(4) 0.5206(3) 0.0460(13) Uani 1 1 d .
H16A H 0.2756 0.1669 0.5161 0.069 Uiso 1 1 calc R
H16B H 0.3415 0.1044 0.5661 0.069 Uiso 1 1 calc R
H16C H 0.2718 0.0544 0.5112 0.069 Uiso 1 1 calc R
C17 C 0.3692(5) -0.0702(4) 0.4528(3) 0.066(2) Uani 1 1 d .
H17A H 0.3231 -0.0723 0.4745 0.099 Uiso 1 1 calc R
H17B H 0.4169 -0.0993 0.4820 0.099 Uiso 1 1 calc R
H17C H 0.3551 -0.1046 0.4104 0.099 Uiso 1 1 calc R
C18 C 0.4835(4) 0.0008(5) 0.3594(3) 0.071(2) Uani 1 1 d .
H18A H 0.4929 0.0343 0.3201 0.106 Uiso 1 1 calc R
H18B H 0.4509 -0.0557 0.3451 0.106 Uiso 1 1 calc R
H18C H 0.5359 -0.0174 0.3881 0.106 Uiso 1 1 calc R
C19 C 0.5038(3) 0.2278(5) 0.3779(3) 0.0593(18) Uani 1 1 d .
H19A H 0.4773 0.2887 0.3656 0.089 Uiso 1 1 calc R
H19B H 0.5166 0.1984 0.3385 0.089 Uiso 1 1 calc R
H19C H 0.5542 0.2374 0.4120 0.089 Uiso 1 1 calc R
C20 C 0.3935(3) 0.2919(3) 0.4764(3) 0.0399(12) Uani 1 1 d .
H20A H 0.4107 0.3369 0.4461 0.060 Uiso 1 1 calc R
H20B H 0.4288 0.2982 0.5211 0.060 Uiso 1 1 calc R
H20C H 0.3371 0.3049 0.4784 0.060 Uiso 1 1 calc R
C21 C 0.1852(2) 0.2935(3) 0.1565(2) 0.0240(8) Uani 1 1 d .
C22 C 0.2099(2) 0.3634(3) 0.2077(2) 0.0247(9) Uani 1 1 d .
C23 C 0.2983(3) 0.3644(3) 0.2267(2) 0.0281(10) Uani 1 1 d .
C24 C 0.3274(2) 0.2945(3) 0.1892(2) 0.0257(9) Uani 1 1 d .
C25 C 0.2578(3) 0.2478(3) 0.1463(2) 0.0248(8) Uani 1 1 d .
C26 C 0.1011(3) 0.2820(3) 0.1145(3) 0.0381(12) Uani 1 1 d .
H26A H 0.0615 0.2896 0.1424 0.057 Uiso 1 1 calc R
H26B H 0.0954 0.2191 0.0944 0.057 Uiso 1 1 calc R
H26C H 0.0912 0.3298 0.0793 0.057 Uiso 1 1 calc R
C27 C 0.1545(3) 0.4325(3) 0.2312(3) 0.0361(11) Uani 1 1 d .
H27A H 0.1776 0.4490 0.2779 0.054 Uiso 1 1 calc R
H27B H 0.1008 0.4039 0.2274 0.054 Uiso 1 1 calc R
H27C H 0.1492 0.4895 0.2037 0.054 Uiso 1 1 calc R
C28 C 0.3482(3) 0.4330(3) 0.2746(3) 0.0392(12) Uani 1 1 d .
H28A H 0.3182 0.4515 0.3082 0.059 Uiso 1 1 calc R
H28B H 0.3593 0.4889 0.2502 0.059 Uiso 1 1 calc R
H28C H 0.3997 0.4033 0.2968 0.059 Uiso 1 1 calc R
C29 C 0.4150(3) 0.2729(3) 0.1904(3) 0.0378(12) Uani 1 1 d .
H29A H 0.4223 0.2045 0.1882 0.057 Uiso 1 1 calc R
H29B H 0.4497 0.2974 0.2317 0.057 Uiso 1 1 calc R
H29C H 0.4301 0.3027 0.1519 0.057 Uiso 1 1 calc R
C30 C 0.2601(3) 0.1698(3) 0.0974(2) 0.0346(10) Uani 1 1 d .
H30A H 0.3154 0.1440 0.1052 0.052 Uiso 1 1 calc R
H30B H 0.2443 0.1947 0.0518 0.052 Uiso 1 1 calc R
H30C H 0.2221 0.1199 0.1032 0.052 Uiso 1 1 calc R
C31 C 0.1911(2) -0.0191(3) -0.0288(2) 0.0234(8) Uani 1 1 d .
C32 C 0.2053(3) 0.0520(3) -0.0726(2) 0.0268(9) Uani 1 1 d .
H32 H 0.2497 0.0446 -0.0936 0.032 Uiso 1 1 calc R
C33 C 0.1570(3) 0.1333(3) -0.0866(3) 0.0335(10) Uani 1 1 d .
H33 H 0.1685 0.1794 -0.1167 0.040 Uiso 1 1 calc R
C34 C 0.0922(3) 0.1459(3) -0.0561(2) 0.0297(10) Uani 1 1 d .
H34 H 0.0585 0.2001 -0.0658 0.036 Uiso 1 1 calc R
C35 C 0.0770(3) 0.0793(3) -0.0119(2) 0.0272(9) Uani 1 1 d .
H35 H 0.0328 0.0877 0.0091 0.033 Uiso 1 1 calc R
C36 C 0.1263(2) -0.0006(3) 0.0023(2) 0.0229(8) Uani 1 1 d .
H36 H 0.1158 -0.0443 0.0343 0.027 Uiso 1 1 calc R
C37 C 0.2090(2) -0.2034(3) 0.0143(2) 0.0260(9) Uani 1 1 d .
C38 C 0.2566(3) -0.2717(3) 0.0550(3) 0.0387(12) Uani 1 1 d .
H38 H 0.3138 -0.2623 0.0679 0.046 Uiso 1 1 calc R
C39 C 0.2239(3) -0.3528(3) 0.0774(3) 0.0410(12) Uani 1 1 d .
H39 H 0.2584 -0.3963 0.1055 0.049 Uiso 1 1 calc R
C40 C 0.1407(3) -0.3693(3) 0.0586(3) 0.0350(11) Uani 1 1 d .
H40 H 0.1176 -0.4236 0.0740 0.042 Uiso 1 1 calc R
C41 C 0.0923(3) -0.3060(3) 0.0172(2) 0.0316(10) Uani 1 1 d .
H41 H 0.0354 -0.3171 0.0035 0.038 Uiso 1 1 calc R
C42 C 0.1259(3) -0.2248(3) -0.0051(2) 0.0265(9) Uani 1 1 d .
H42 H 0.0910 -0.1829 -0.0343 0.032 Uiso 1 1 calc R
C43 C 0.2862(3) -0.1438(3) -0.0764(2) 0.0270(9) Uani 1 1 d .
C44 C 0.2363(3) -0.1405(3) -0.1412(2) 0.0274(9) Uani 1 1 d .
H44 H 0.1827 -0.1164 -0.1469 0.033 Uiso 1 1 calc R
C45 C 0.2618(3) -0.1707(3) -0.1969(3) 0.0377(11) Uani 1 1 d .
H45 H 0.2262 -0.1664 -0.2398 0.045 Uiso 1 1 calc R
C46 C 0.3403(3) -0.2079(3) -0.1903(3) 0.0399(12) Uani 1 1 d .
H46 H 0.3586 -0.2289 -0.2283 0.048 Uiso 1 1 calc R
C47 C 0.3902(3) -0.2131(3) -0.1271(3) 0.0370(11) Uani 1 1 d .
H47 H 0.4433 -0.2388 -0.1216 0.044 Uiso 1 1 calc R
C48 C 0.3642(3) -0.1818(3) -0.0721(3) 0.0335(10) Uani 1 1 d .
H48 H 0.4005 -0.1860 -0.0296 0.040 Uiso 1 1 calc R
C49 C 0.3261(2) -0.0720(3) 0.0517(2) 0.0265(9) Uani 1 1 d .
C50 C 0.3187(3) -0.0776(4) 0.1180(3) 0.0375(11) Uani 1 1 d .
H50 H 0.2729 -0.1095 0.1272 0.045 Uiso 1 1 calc R
C51 C 0.3757(3) -0.0385(4) 0.1712(3) 0.0456(13) Uani 1 1 d .
H51 H 0.3674 -0.0422 0.2153 0.055 Uiso 1 1 calc R
C52 C 0.4438(3) 0.0055(4) 0.1595(3) 0.0468(14) Uani 1 1 d .
H52 H 0.4836 0.0304 0.1956 0.056 Uiso 1 1 calc R
C53 C 0.4539(3) 0.0133(3) 0.0950(3) 0.0384(12) Uani 1 1 d .
H53 H 0.5005 0.0442 0.0865 0.046 Uiso 1 1 calc R
C54 C 0.3953(3) -0.0244(3) 0.0424(3) 0.0315(10) Uani 1 1 d .
H54 H 0.4028 -0.0175 -0.0017 0.038 Uiso 1 1 calc R

loop_
_atom_site_aniso_label
_atom_site_aniso_U_11
_atom_site_aniso_U_22
_atom_site_aniso_U_33
_atom_site_aniso_U_23
_atom_site_aniso_U_13
_atom_site_aniso_U_12
Os1 0.02046(9) 0.01913(9) 0.02057(10) 0.00071(6) 0.00285(6) 0.00019(5)
Os2 0.02167(9) 0.02428(10) 0.02169(10) -0.00102(6) -0.00303(6) 0.00498(5)
Os3 0.01663(8) 0.01867(9) 0.02001(9) -0.00078(5) 0.00113(6) -0.00013(5)
B1 0.019(2) 0.024(2) 0.031(3) -0.0007(19) 0.0045(19) 0.0007(16)
C1 0.028(2) 0.028(2) 0.030(2) 0.0033(18) 0.0108(18) -0.0003(16)
C2 0.021(2) 0.024(2) 0.028(2) -0.0010(16) 0.0043(17) -0.0046(14)
C3 0.026(2) 0.025(2) 0.031(2) -0.0025(17) 0.0076(18) -0.0122(15)
C4 0.034(2) 0.020(2) 0.038(3) -0.0060(18) 0.013(2) -0.0111(16)
C5 0.031(2) 0.026(2) 0.036(3) 0.0050(18) 0.016(2) -0.0006(16)
C6 0.038(3) 0.047(3) 0.034(3) 0.006(2) 0.015(2) 0.007(2)
C7 0.029(2) 0.032(2) 0.045(3) 0.001(2) 0.008(2) 0.0060(17)
C8 0.033(3) 0.050(3) 0.028(3) -0.003(2) -0.001(2) -0.015(2)
C9 0.060(3) 0.027(2) 0.049(3) -0.009(2) 0.025(3) -0.010(2)
C10 0.055(3) 0.027(3) 0.052(4) 0.017(2) 0.022(3) 0.009(2)
C11 0.037(3) 0.034(2) 0.030(3) -0.001(2) -0.012(2) 0.0066(19)
C12 0.044(3) 0.032(3) 0.036(3) 0.000(2) -0.017(2) 0.011(2)
C13 0.034(3) 0.053(3) 0.031(3) -0.010(2) -0.014(2) 0.025(2)
C14 0.018(2) 0.052(3) 0.027(3) -0.001(2) -0.0057(18) 0.0047(18)
C15 0.024(2) 0.034(2) 0.027(2) -0.0045(19) -0.0071(18) 0.0035(17)
C16 0.052(3) 0.055(3) 0.031(3) 0.002(2) 0.007(2) -0.007(2)
C17 0.097(5) 0.028(3) 0.054(4) 0.005(3) -0.024(4) 0.014(3)
C18 0.058(4) 0.092(5) 0.053(4) -0.029(4) -0.005(3) 0.047(4)
C19 0.020(2) 0.105(5) 0.048(4) 0.000(3) -0.002(2) -0.011(3)
C20 0.040(3) 0.036(3) 0.036(3) -0.010(2) -0.005(2) -0.0003(19)
C21 0.021(2) 0.025(2) 0.024(2) 0.0055(17) 0.0012(16) -0.0020(14)
C22 0.024(2) 0.019(2) 0.028(2) 0.0024(16) 0.0004(17) 0.0002(14)
C23 0.023(2) 0.022(2) 0.037(3) 0.0006(17) 0.0010(18) -0.0049(14)
C24 0.023(2) 0.022(2) 0.033(3) 0.0009(17) 0.0070(18) -0.0015(14)
C25 0.030(2) 0.025(2) 0.020(2) 0.0021(16) 0.0067(17) -0.0041(16)
C26 0.031(2) 0.040(3) 0.036(3) 0.001(2) -0.008(2) -0.0005(18)
C27 0.034(2) 0.028(2) 0.044(3) -0.002(2) 0.002(2) 0.0070(17)
C28 0.033(2) 0.028(2) 0.053(3) -0.010(2) 0.000(2) -0.0092(18)
C29 0.031(2) 0.041(3) 0.046(3) 0.002(2) 0.017(2) -0.0011(18)
C30 0.043(3) 0.035(3) 0.029(3) -0.0064(19) 0.016(2) -0.0032(19)
C31 0.0222(19) 0.021(2) 0.026(2) -0.0025(16) 0.0051(16) -0.0025(14)
C32 0.028(2) 0.027(2) 0.027(2) -0.0010(17) 0.0105(18) -0.0021(16)
C33 0.038(3) 0.025(2) 0.036(3) 0.0000(18) 0.005(2) -0.0037(17)
C34 0.031(2) 0.023(2) 0.031(3) -0.0013(17) -0.0015(19) 0.0044(16)
C35 0.021(2) 0.029(2) 0.030(3) -0.0040(17) 0.0039(17) 0.0012(15)
C36 0.0204(19) 0.025(2) 0.022(2) -0.0031(16) 0.0019(16) -0.0012(14)
C37 0.0192(19) 0.028(2) 0.032(3) -0.0004(18) 0.0077(17) 0.0031(15)
C38 0.021(2) 0.032(3) 0.062(4) 0.012(2) 0.006(2) 0.0012(16)
C39 0.035(3) 0.035(3) 0.050(3) 0.017(2) 0.003(2) 0.0037(19)
C40 0.038(3) 0.029(2) 0.040(3) 0.006(2) 0.014(2) -0.0086(18)
C41 0.027(2) 0.034(2) 0.033(3) -0.0036(19) 0.0058(19) -0.0068(17)
C42 0.024(2) 0.026(2) 0.027(2) -0.0019(16) 0.0022(17) -0.0006(15)
C43 0.025(2) 0.020(2) 0.037(3) 0.0002(17) 0.0105(19) -0.0046(15)
C44 0.029(2) 0.022(2) 0.033(3) -0.0037(17) 0.0113(19) -0.0040(15)
C45 0.049(3) 0.031(3) 0.035(3) -0.002(2) 0.014(2) -0.0070(19)
C46 0.053(3) 0.031(2) 0.045(3) -0.007(2) 0.031(3) -0.008(2)
C47 0.034(3) 0.034(3) 0.049(3) -0.002(2) 0.021(2) 0.0033(18)
C48 0.029(2) 0.028(2) 0.045(3) -0.003(2) 0.013(2) 0.0020(17)
C49 0.022(2) 0.027(2) 0.030(3) -0.0006(17) 0.0040(17) 0.0032(15)
C50 0.027(2) 0.049(3) 0.036(3) 0.001(2) 0.005(2) 0.0027(19)
C51 0.036(3) 0.065(4) 0.034(3) -0.007(3) 0.003(2) 0.010(2)
C52 0.035(3) 0.043(3) 0.051(4) -0.011(2) -0.013(2) 0.009(2)
C53 0.022(2) 0.035(3) 0.054(4) -0.005(2) 0.000(2) 0.0014(17)
C54 0.026(2) 0.026(2) 0.042(3) -0.0043(19) 0.0067(19) -0.0018(16)

loop_
_atom_type_symbol
_atom_type_description
_atom_type_scat_dispersion_real
_atom_type_scat_dispersion_imag
_atom_type_scat_source
C C 0.0033 0.0016 'International Tables Vol C Tables 4.2.6.8 and 6.1.1.4'
H H 0.0000 0.0000 'International Tables Vol C Tables 4.2.6.8 and 6.1.1.4'
B B 0.0013 0.0007 'International Tables Vol C Tables 4.2.6.8 and 6.1.1.4'
Os Os -1.2165 7.6030 'International Tables Vol C Tables 4.2.6.8 and 6.1.1.4'

loop_
_geom_angle_atom_site_label_1
_geom_angle_atom_site_label_2
_geom_angle_atom_site_label_3
_geom_angle
C4 Os1 C2 63.63(16)
C4 Os1 C3 38.74(17)
C2 Os1 C3 37.55(16)
C4 Os1 C5 38.33(18)
C2 Os1 C5 63.18(15)
C3 Os1 C5 64.01(17)
C4 Os1 C1 63.66(17)
C2 Os1 C1 37.94(16)
C3 Os1 C1 63.53(17)
C5 Os1 C1 37.52(16)
C4 Os1 Os3 134.25(13)
C2 Os1 Os3 126.26(11)
C3 Os1 Os3 117.21(11)
C5 Os1 Os3 167.36(11)
C1 Os1 Os3 155.11(11)
C4 Os1 Os2 136.86(12)
C2 Os1 Os2 150.36(12)
C3 Os1 Os2 172.08(12)
C5 Os1 Os2 116.87(12)
C1 Os1 Os2 122.44(12)
Os3 Os1 Os2 60.034(6)
C13 Os2 C14 38.5(2)
C13 Os2 C15 63.59(17)
C14 Os2 C15 38.27(18)
C13 Os2 C11 63.1(2)
C14 Os2 C11 63.67(19)
C15 Os2 C11 37.66(18)
C13 Os2 C12 37.7(2)
C14 Os2 C12 63.68(19)
C15 Os2 C12 62.87(17)
C11 Os2 C12 37.30(19)
C13 Os2 Os3 134.59(17)
C14 Os2 Os3 116.43(13)
C15 Os2 Os3 125.48(12)
C11 Os2 Os3 154.60(12)
C12 Os2 Os3 168.00(14)
C13 Os2 Os1 140.42(15)
C14 Os2 Os1 174.37(13)
C15 Os2 Os1 147.02(12)
C11 Os2 Os1 121.67(14)
C12 Os2 Os1 119.03(14)
Os3 Os2 Os1 59.772(6)
C25 Os3 C22 64.33(16)
C25 Os3 C21 38.60(16)
C22 Os3 C21 38.36(16)
C25 Os3 C24 38.47(15)
C22 Os3 C24 63.05(16)
C21 Os3 C24 63.74(15)
C25 Os3 C23 63.53(17)
C22 Os3 C23 38.21(15)
C21 Os3 C23 63.76(15)
C24 Os3 C23 36.66(16)
C25 Os3 Os1 127.83(11)
C22 Os3 Os1 131.73(11)
C21 Os3 Os1 116.74(10)
C24 Os3 Os1 159.12(11)
C23 Os3 Os1 164.17(12)
C25 Os3 Os2 141.79(11)
C22 Os3 Os2 144.20(12)
C21 Os3 Os2 176.75(10)
C24 Os3 Os2 118.64(11)
C23 Os3 Os2 119.49(12)
Os1 Os3 Os2 60.195(6)
C31 B1 C49 104.4(3)
C31 B1 C37 113.4(3)
C49 B1 C37 109.6(4)
C31 B1 C43 110.5(4)
C49 B1 C43 113.2(3)
C37 B1 C43 105.9(3)
C5 C1 C2 107.6(4)
C5 C1 C6 125.7(4)
C2 C1 C6 126.6(4)
C5 C1 Os1 71.0(2)
C2 C1 Os1 70.1(2)
C6 C1 Os1 127.2(3)
C3 C2 C1 109.5(4)
C3 C2 C7 125.6(4)
C1 C2 C7 124.7(4)
C3 C2 Os1 71.4(2)
C1 C2 Os1 72.0(2)
C7 C2 Os1 126.6(3)
C2 C3 C4 106.5(4)
C2 C3 C8 127.1(4)
C4 C3 C8 126.1(4)
C2 C3 Os1 71.0(2)
C4 C3 Os1 68.6(2)
C8 C3 Os1 129.7(3)
C5 C4 C3 108.9(4)
C5 C4 C9 126.0(4)
C3 C4 C9 124.7(5)
C5 C4 Os1 73.4(2)
C3 C4 Os1 72.6(2)
C9 C4 Os1 125.6(3)
C1 C5 C4 107.3(4)
C1 C5 C10 126.8(5)
C4 C5 C10 125.8(4)
C1 C5 Os1 71.5(2)
C4 C5 Os1 68.3(2)
C10 C5 Os1 128.1(3)
C12 C11 C15 108.2(5)
C12 C11 C16 125.9(5)
C15 C11 C16 125.8(4)
C12 C11 Os2 71.5(3)
C15 C11 Os2 70.4(3)
C16 C11 Os2 125.3(3)
C13 C12 C11 107.5(5)
C13 C12 C17 127.3(5)
C11 C12 C17 125.0(6)
C13 C12 Os2 68.5(3)
C11 C12 Os2 71.2(3)
C17 C12 Os2 129.0(4)
C12 C13 C14 109.4(4)
C12 C13 C18 123.7(6)
C14 C13 C18 126.4(6)
C12 C13 Os2 73.8(3)
C14 C13 Os2 71.6(2)
C18 C13 Os2 127.3(4)
C13 C14 C15 106.4(5)
C13 C14 C19 127.9(5)
C15 C14 C19 125.3(5)
C13 C14 Os2 69.9(3)
C15 C14 Os2 71.7(2)
C19 C14 Os2 128.8(4)
C11 C15 C14 108.3(4)
C11 C15 C20 126.0(5)
C14 C15 C20 125.6(5)
C11 C15 Os2 71.9(3)
C14 C15 Os2 70.1(2)
C20 C15 Os2 126.3(3)
C22 C21 C25 107.5(3)
C22 C21 C26 125.4(4)
C25 C21 C26 126.4(4)
C22 C21 Os3 70.8(2)
C25 C21 Os3 70.3(2)
C26 C21 Os3 131.6(3)
C21 C22 C23 108.3(4)
C21 C22 C27 125.8(4)
C23 C22 C27 125.4(4)
C21 C22 Os3 70.9(2)
C23 C22 Os3 73.1(2)
C27 C22 Os3 127.8(3)
C24 C23 C22 107.9(4)
C24 C23 C28 127.0(4)
C22 C23 C28 124.9(4)
C24 C23 Os3 71.5(2)
C22 C23 Os3 68.7(2)
C28 C23 Os3 128.5(4)
C23 C24 C25 108.6(4)
C23 C24 C29 126.6(4)
C25 C24 C29 124.7(4)
C23 C24 Os3 71.9(2)
C25 C24 Os3 68.4(2)
C29 C24 Os3 127.2(3)
C21 C25 C24 107.5(4)
C21 C25 C30 125.4(4)
C24 C25 C30 127.0(4)
C21 C25 Os3 71.1(2)
C24 C25 Os3 73.1(3)
C30 C25 Os3 123.7(3)
C32 C31 C36 114.7(4)
C32 C31 B1 121.2(4)
C36 C31 B1 123.7(4)
C33 C32 C31 123.0(4)
C34 C33 C32 119.4(4)
C35 C34 C33 119.6(4)
C34 C35 C36 120.3(4)
C35 C36 C31 122.8(4)
C42 C37 C38 114.7(4)
C42 C37 B1 125.2(4)
C38 C37 B1 120.0(4)
C39 C38 C37 123.3(4)
C40 C39 C38 119.8(4)
C41 C40 C39 118.9(4)
C40 C41 C42 120.8(4)
C37 C42 C41 122.5(4)
C48 C43 C44 114.9(4)
C48 C43 B1 123.2(4)
C44 C43 B1 121.9(4)
C45 C44 C43 123.0(4)
C44 C45 C46 120.1(5)
C47 C46 C45 118.1(5)
C48 C47 C46 121.2(4)
C47 C48 C43 122.7(5)
C54 C49 C50 115.0(4)
C54 C49 B1 123.7(4)
C50 C49 B1 121.1(4)
C51 C50 C49 122.9(5)
C52 C51 C50 119.7(5)
C51 C52 C53 119.7(5)
C52 C53 C54 119.6(5)
C53 C54 C49 123.1(5)

loop_
_geom_bond_atom_site_label_1
_geom_bond_atom_site_label_2
_geom_bond_distance
Os1 C4 2.163(4)
Os1 C2 2.212(4)
Os1 C3 2.217(4)
Os1 C5 2.231(4)
Os1 C1 2.237(4)
Os1 Os3 2.7096(2)
Os1 Os2 2.7212(2)
Os2 C13 2.169(4)
Os2 C14 2.192(4)
Os2 C15 2.214(4)
Os2 C11 2.234(5)
Os2 C12 2.239(5)
Os2 Os3 2.7168(2)
Os3 C25 2.178(4)
Os3 C22 2.188(4)
Os3 C21 2.189(4)
Os3 C24 2.242(4)
Os3 C23 2.247(4)
B1 C31 1.645(6)
B1 C49 1.649(6)
B1 C37 1.652(6)
B1 C43 1.660(7)
C1 C5 1.437(6)
C1 C2 1.446(6)
C1 C6 1.494(7)
C2 C3 1.425(6)
C2 C7 1.505(6)
C3 C4 1.453(6)
C3 C8 1.491(7)
C4 C5 1.444(7)
C4 C9 1.507(7)
C5 C10 1.496(6)
C11 C12 1.430(7)
C11 C15 1.436(7)
C11 C16 1.506(8)
C12 C13 1.425(8)
C12 C17 1.510(8)
C13 C14 1.440(8)
C13 C18 1.510(7)
C14 C15 1.444(7)
C14 C19 1.491(8)
C15 C20 1.498(6)
C21 C22 1.438(6)
C21 C25 1.443(6)
C21 C26 1.493(6)
C22 C23 1.453(6)
C22 C27 1.508(6)
C23 C24 1.412(6)
C23 C28 1.501(6)
C24 C25 1.457(6)
C24 C29 1.504(6)
C25 C30 1.503(6)
C31 C32 1.410(6)
C31 C36 1.410(6)
C32 C33 1.404(6)
C33 C34 1.391(7)
C34 C35 1.375(6)
C35 C36 1.397(6)
C37 C42 1.401(6)
C37 C38 1.407(6)
C38 C39 1.398(7)
C39 C40 1.388(7)
C40 C41 1.372(7)
C41 C42 1.405(6)
C43 C48 1.407(6)
C43 C44 1.407(7)
C44 C45 1.382(7)
C45 C46 1.402(7)
C46 C47 1.381(8)
C47 C48 1.377(7)
C49 C54 1.399(6)
C49 C50 1.400(7)
C50 C51 1.398(7)
C51 C52 1.376(8)
C52 C53 1.380(8)
C53 C54 1.396(7)

loop_
_geom_torsion_atom_site_label_1
_geom_torsion_atom_site_label_2
_geom_torsion_atom_site_label_3
_geom_torsion_atom_site_label_4
_geom_torsion
C4 Os1 Os2 C13 -0.5(3)
C2 Os1 Os2 C13 123.7(3)
C3 Os1 Os2 C13 -53.1(9)
C5 Os1 Os2 C13 41.3(3)
C1 Os1 Os2 C13 84.3(3)
Os3 Os1 Os2 C13 -124.8(3)
C4 Os1 Os2 C14 75.5(14)
C2 Os1 Os2 C14 -160.3(14)
C3 Os1 Os2 C14 22.9(16)
C5 Os1 Os2 C14 117.3(13)
C1 Os1 Os2 C14 160.3(13)
Os3 Os1 Os2 C14 -48.8(13)
C4 Os1 Os2 C15 -126.1(3)
C2 Os1 Os2 C15 -1.9(3)
C3 Os1 Os2 C15 -178.7(8)
C5 Os1 Os2 C15 -84.3(3)
C1 Os1 Os2 C15 -41.3(3)
Os3 Os1 Os2 C15 109.6(2)
C4 Os1 Os2 C11 -85.4(2)
C2 Os1 Os2 C11 38.8(3)
C3 Os1 Os2 C11 -138.0(8)
C5 Os1 Os2 C11 -43.6(2)
C1 Os1 Os2 C11 -0.61(19)
Os3 Os1 Os2 C11 150.34(14)
C4 Os1 Os2 C12 -42.0(3)
C2 Os1 Os2 C12 82.2(3)
C3 Os1 Os2 C12 -94.6(8)
C5 Os1 Os2 C12 -0.2(2)
C1 Os1 Os2 C12 42.8(2)
Os3 Os1 Os2 C12 -166.26(17)
C4 Os1 Os2 Os3 124.25(19)
C2 Os1 Os2 Os3 -111.5(2)
C3 Os1 Os2 Os3 71.7(8)
C5 Os1 Os2 Os3 166.06(13)
C1 Os1 Os2 Os3 -150.95(13)
C4 Os1 Os3 C25 6.7(2)
C2 Os1 Os3 C25 -80.2(2)
C3 Os1 Os3 C25 -37.0(2)
C5 Os1 Os3 C25 55.3(6)
C1 Os1 Os3 C25 -122.2(3)
Os2 Os1 Os3 C25 134.56(14)
C4 Os1 Os3 C22 94.2(2)
C2 Os1 Os3 C22 7.4(2)
C3 Os1 Os3 C22 50.6(2)
C5 Os1 Os3 C22 142.9(6)
C1 Os1 Os3 C22 -34.7(3)
Os2 Os1 Os3 C22 -137.87(16)
C4 Os1 Os3 C21 50.9(2)
C2 Os1 Os3 C21 -36.00(19)
C3 Os1 Os3 C21 7.24(19)
C5 Os1 Os3 C21 99.5(6)
C1 Os1 Os3 C21 -78.0(3)
Os2 Os1 Os3 C21 178.78(13)
C4 Os1 Os3 C24 -35.1(4)
C2 Os1 Os3 C24 -122.0(3)
C3 Os1 Os3 C24 -78.8(3)
C5 Os1 Os3 C24 13.5(7)
C1 Os1 Os3 C24 -164.0(4)
Os2 Os1 Os3 C24 92.8(3)
C4 Os1 Os3 C23 138.7(4)
C2 Os1 Os3 C23 51.8(4)
C3 Os1 Os3 C23 95.0(4)
C5 Os1 Os3 C23 -172.6(7)
C1 Os1 Os3 C23 9.8(5)
Os2 Os1 Os3 C23 -93.4(4)
C4 Os1 Os3 Os2 -127.90(17)
C2 Os1 Os3 Os2 145.22(14)
C3 Os1 Os3 Os2 -171.54(13)
C5 Os1 Os3 Os2 -79.2(6)
C1 Os1 Os3 Os2 103.2(3)
C13 Os2 Os3 C25 18.2(3)
C14 Os2 Os3 C25 60.8(2)
C15 Os2 Os3 C25 104.5(2)
C11 Os2 Os3 C25 144.6(4)
C12 Os2 Os3 C25 -26.8(7)
Os1 Os2 Os3 C25 -114.52(17)
C13 Os2 Os3 C22 -106.2(3)
C14 Os2 Os3 C22 -63.6(2)
C15 Os2 Os3 C22 -19.8(2)
C11 Os2 Os3 C22 20.2(4)
C12 Os2 Os3 C22 -151.1(7)
Os1 Os2 Os3 C22 121.14(19)
C13 Os2 Os3 C21 113(2)
C14 Os2 Os3 C21 156(2)
C15 Os2 Os3 C21 -161(2)
C11 Os2 Os3 C21 -121(2)
C12 Os2 Os3 C21 68(2)
Os1 Os2 Os3 C21 -20(2)
C13 Os2 Os3 C24 -23.4(2)
C14 Os2 Os3 C24 19.2(2)
C15 Os2 Os3 C24 62.9(2)
C11 Os2 Os3 C24 103.0(3)
C12 Os2 Os3 C24 -68.4(7)
Os1 Os2 Os3 C24 -156.07(13)
C13 Os2 Os3 C23 -65.5(2)
C14 Os2 Os3 C23 -23.0(2)
C15 Os2 Os3 C23 20.8(2)
C11 Os2 Os3 C23 60.8(3)
C12 Os2 Os3 C23 -110.5(7)
Os1 Os2 Os3 C23 161.76(14)
C13 Os2 Os3 Os1 132.7(2)
C14 Os2 Os3 Os1 175.27(15)
C15 Os2 Os3 Os1 -140.98(15)
C11 Os2 Os3 Os1 -100.9(3)
C12 Os2 Os3 Os1 87.7(7)
C4 Os1 C1 C5 37.6(3)
C2 Os1 C1 C5 117.7(4)
C3 Os1 C1 C5 81.1(3)
Os3 Os1 C1 C5 179.1(2)
Os2 Os1 C1 C5 -93.0(3)
C4 Os1 C1 C2 -80.2(3)
C3 Os1 C1 C2 -36.7(2)
C5 Os1 C1 C2 -117.7(4)
Os3 Os1 C1 C2 61.4(4)
Os2 Os1 C1 C2 149.3(2)
C4 Os1 C1 C6 158.4(4)
C2 Os1 C1 C6 -121.4(5)
C3 Os1 C1 C6 -158.1(4)
C5 Os1 C1 C6 120.9(5)
Os3 Os1 C1 C6 -60.0(5)
Os2 Os1 C1 C6 27.9(4)
C5 C1 C2 C3 0.5(5)
C6 C1 C2 C3 -175.9(4)
Os1 C1 C2 C3 61.9(3)
C5 C1 C2 C7 176.1(4)
C6 C1 C2 C7 -0.3(7)
Os1 C1 C2 C7 -122.5(4)
C5 C1 C2 Os1 -61.4(3)
C6 C1 C2 Os1 122.1(5)
C4 Os1 C2 C3 -38.4(3)
C5 Os1 C2 C3 -81.5(3)
C1 Os1 C2 C3 -118.6(3)
Os3 Os1 C2 C3 88.6(2)
Os2 Os1 C2 C3 -179.27(19)
C4 Os1 C2 C1 80.2(3)
C3 Os1 C2 C1 118.6(3)
C5 Os1 C2 C1 37.2(3)
Os3 Os1 C2 C1 -152.7(2)
Os2 Os1 C2 C1 -60.6(3)
C4 Os1 C2 C7 -159.4(5)
C3 Os1 C2 C7 -121.0(5)
C5 Os1 C2 C7 157.5(5)
C1 Os1 C2 C7 120.3(5)
Os3 Os1 C2 C7 -32.4(5)
Os2 Os1 C2 C7 59.7(5)
C1 C2 C3 C4 -2.5(4)
C7 C2 C3 C4 -178.1(4)
Os1 C2 C3 C4 59.7(3)
C1 C2 C3 C8 171.8(4)
C7 C2 C3 C8 -3.8(7)
Os1 C2 C3 C8 -125.9(4)
C1 C2 C3 Os1 -62.3(3)
C7 C2 C3 Os1 122.2(4)
C4 Os1 C3 C2 117.2(4)
C5 Os1 C3 C2 79.1(3)
C1 Os1 C3 C2 37.1(2)
Os3 Os1 C3 C2 -115.0(2)
Os2 Os1 C3 C2 177.4(7)
C2 Os1 C3 C4 -117.2(4)
C5 Os1 C3 C4 -38.1(3)
C1 Os1 C3 C4 -80.1(3)
Os3 Os1 C3 C4 127.8(2)
Os2 Os1 C3 C4 60.2(9)
C4 Os1 C3 C8 -119.9(5)
C2 Os1 C3 C8 122.9(5)
C5 Os1 C3 C8 -158.0(5)
C1 Os1 C3 C8 160.0(5)
Os3 Os1 C3 C8 7.9(5)
Os2 Os1 C3 C8 -59.7(10)
C2 C3 C4 C5 3.6(4)
C8 C3 C4 C5 -170.8(4)
Os1 C3 C4 C5 65.0(3)
C2 C3 C4 C9 177.0(4)
C8 C3 C4 C9 2.6(7)
Os1 C3 C4 C9 -121.7(4)
C2 C3 C4 Os1 -61.3(3)
C8 C3 C4 Os1 124.3(4)
C2 Os1 C4 C5 -79.3(3)
C3 Os1 C4 C5 -116.6(4)
C1 Os1 C4 C5 -36.8(2)
Os3 Os1 C4 C5 164.64(19)
Os2 Os1 C4 C5 73.5(3)
C2 Os1 C4 C3 37.2(3)
C5 Os1 C4 C3 116.6(4)
C1 Os1 C4 C3 79.8(3)
Os3 Os1 C4 C3 -78.8(3)
Os2 Os1 C4 C3 -169.93(19)
C2 Os1 C4 C9 157.9(5)
C3 Os1 C4 C9 120.6(6)
C5 Os1 C4 C9 -122.8(6)
C1 Os1 C4 C9 -159.6(5)
Os3 Os1 C4 C9 41.9(5)
Os2 Os1 C4 C9 -49.3(5)
C2 C1 C5 C4 1.8(5)
C6 C1 C5 C4 178.2(4)
Os1 C1 C5 C4 -59.1(3)
C2 C1 C5 C10 -175.0(4)
C6 C1 C5 C10 1.5(7)
Os1 C1 C5 C10 124.2(5)
C2 C1 C5 Os1 60.8(3)
C6 C1 C5 Os1 -122.7(4)
C3 C4 C5 C1 -3.4(5)
C9 C4 C5 C1 -176.6(4)
Os1 C4 C5 C1 61.1(3)
C3 C4 C5 C10 173.4(4)
C9 C4 C5 C10 0.1(7)
Os1 C4 C5 C10 -122.1(5)
C3 C4 C5 Os1 -64.5(3)
C9 C4 C5 Os1 122.3(4)
C4 Os1 C5 C1 -118.2(4)
C2 Os1 C5 C1 -37.6(3)
C3 Os1 C5 C1 -79.7(3)
Os3 Os1 C5 C1 -178.3(4)
Os2 Os1 C5 C1 109.1(2)
C2 Os1 C5 C4 80.6(3)
C3 Os1 C5 C4 38.5(3)
C1 Os1 C5 C4 118.2(4)
Os3 Os1 C5 C4 -60.1(7)
Os2 Os1 C5 C4 -132.7(2)
C4 Os1 C5 C10 119.2(5)
C2 Os1 C5 C10 -160.2(5)
C3 Os1 C5 C10 157.7(5)
C1 Os1 C5 C10 -122.6(6)
Os3 Os1 C5 C10 59.1(9)
Os2 Os1 C5 C10 -13.5(5)
C13 Os2 C11 C12 -37.1(3)
C14 Os2 C11 C12 -80.4(3)
C15 Os2 C11 C12 -118.0(4)
Os3 Os2 C11 C12 -177.0(3)
Os1 Os2 C11 C12 97.5(3)
C13 Os2 C11 C15 80.9(3)
C14 Os2 C11 C15 37.6(3)
C12 Os2 C11 C15 118.0(4)
Os3 Os2 C11 C15 -59.1(4)
Os1 Os2 C11 C15 -144.5(2)
C13 Os2 C11 C16 -158.5(5)
C14 Os2 C11 C16 158.2(5)
C15 Os2 C11 C16 120.6(5)
C12 Os2 C11 C16 -121.4(6)
Os3 Os2 C11 C16 61.5(6)
Os1 Os2 C11 C16 -23.9(5)
C15 C11 C12 C13 -2.1(5)
C16 C11 C12 C13 179.8(4)
Os2 C11 C12 C13 59.1(3)
C15 C11 C12 C17 173.9(5)
C16 C11 C12 C17 -4.2(8)
Os2 C11 C12 C17 -124.9(5)
C15 C11 C12 Os2 -61.2(3)
C16 C11 C12 Os2 120.7(5)
C14 Os2 C12 C13 -38.1(3)
C15 Os2 C12 C13 -81.1(3)
C11 Os2 C12 C13 -118.4(4)
Os3 Os2 C12 C13 55.4(8)
Os1 Os2 C12 C13 136.3(3)
C13 Os2 C12 C11 118.4(4)
C14 Os2 C12 C11 80.4(3)
C15 Os2 C12 C11 37.3(3)
Os3 Os2 C12 C11 173.9(5)
Os1 Os2 C12 C11 -105.2(3)
C13 Os2 C12 C17 -121.3(7)
C14 Os2 C12 C17 -159.4(7)
C15 Os2 C12 C17 157.6(7)
C11 Os2 C12 C17 120.2(7)
Os3 Os2 C12 C17 -65.9(11)
Os1 Os2 C12 C17 15.0(7)
C11 C12 C13 C14 2.4(5)
C17 C12 C13 C14 -173.5(5)
Os2 C12 C13 C14 63.2(3)
C11 C12 C13 C18 174.8(5)
C17 C12 C13 C18 -1.1(8)
Os2 C12 C13 C18 -124.5(5)
C11 C12 C13 Os2 -60.8(3)
C17 C12 C13 Os2 123.4(5)
C14 Os2 C13 C12 117.5(4)
C15 Os2 C13 C12 79.0(3)
C11 Os2 C13 C12 36.7(3)
Os3 Os2 C13 C12 -166.1(2)
Os1 Os2 C13 C12 -71.3(4)
C15 Os2 C13 C14 -38.4(3)
C11 Os2 C13 C14 -80.8(3)
C12 Os2 C13 C14 -117.5(4)
Os3 Os2 C13 C14 76.4(3)
Os1 Os2 C13 C14 171.2(2)
C14 Os2 C13 C18 -122.2(8)
C15 Os2 C13 C18 -160.6(7)
C11 Os2 C13 C18 157.1(7)
C12 Os2 C13 C18 120.4(7)
Os3 Os2 C13 C18 -45.7(7)
Os1 Os2 C13 C18 49.1(7)
C12 C13 C14 C15 -1.8(5)
C18 C13 C14 C15 -173.9(5)
Os2 C13 C14 C15 62.8(3)
C12 C13 C14 C19 171.3(5)
C18 C13 C14 C19 -0.8(8)
Os2 C13 C14 C19 -124.1(5)
C12 C13 C14 Os2 -64.6(3)
C18 C13 C14 Os2 123.3(5)
C15 Os2 C14 C13 116.0(4)
C11 Os2 C14 C13 79.0(3)
C12 Os2 C14 C13 37.2(3)
Os3 Os2 C14 C13 -129.4(3)
Os1 Os2 C14 C13 -82.8(14)
C13 Os2 C14 C15 -116.0(4)
C11 Os2 C14 C15 -37.0(3)
C12 Os2 C14 C15 -78.8(3)
Os3 Os2 C14 C15 114.6(2)
Os1 Os2 C14 C15 161.1(12)
C13 Os2 C14 C19 123.0(6)
C15 Os2 C14 C19 -121.0(6)
C11 Os2 C14 C19 -158.0(6)
C12 Os2 C14 C19 160.2(6)
Os3 Os2 C14 C19 -6.4(6)
Os1 Os2 C14 C19 40.2(17)
C12 C11 C15 C14 1.0(5)
C16 C11 C15 C14 179.1(4)
Os2 C11 C15 C14 -60.9(3)
C12 C11 C15 C20 -175.9(4)
C16 C11 C15 C20 2.2(7)
Os2 C11 C15 C20 122.2(4)
C12 C11 C15 Os2 61.9(3)
C16 C11 C15 Os2 -120.0(5)
C13 C14 C15 C11 0.5(5)
C19 C14 C15 C11 -172.8(4)
Os2 C14 C15 C11 62.1(3)
C13 C14 C15 C20 177.4(4)
C19 C14 C15 C20 4.1(7)
Os2 C14 C15 C20 -121.0(4)
C13 C14 C15 Os2 -61.6(3)
C19 C14 C15 Os2 125.1(5)
C13 Os2 C15 C11 -79.4(3)
C14 Os2 C15 C11 -118.1(4)
C12 Os2 C15 C11 -37.0(3)
Os3 Os2 C15 C11 153.1(2)
Os1 Os2 C15 C11 65.3(3)
C13 Os2 C15 C14 38.7(3)
C11 Os2 C15 C14 118.1(4)
C12 Os2 C15 C14 81.1(3)
Os3 Os2 C15 C14 -88.8(3)
Os1 Os2 C15 C14 -176.7(2)
C13 Os2 C15 C20 158.8(5)
C14 Os2 C15 C20 120.1(6)
C11 Os2 C15 C20 -121.8(6)
C12 Os2 C15 C20 -158.8(5)
Os3 Os2 C15 C20 31.3(5)
Os1 Os2 C15 C20 -56.6(6)
C25 Os3 C21 C22 -117.6(3)
C24 Os3 C21 C22 -79.0(3)
C23 Os3 C21 C22 -37.9(2)
Os1 Os3 C21 C22 124.4(2)
Os2 Os3 C21 C22 143(2)
C22 Os3 C21 C25 117.6(3)
C24 Os3 C21 C25 38.6(2)
C23 Os3 C21 C25 79.7(3)
Os1 Os3 C21 C25 -118.0(2)
Os2 Os3 C21 C25 -99(2)
C25 Os3 C21 C26 121.7(5)
C22 Os3 C21 C26 -120.7(5)
C24 Os3 C21 C26 160.3(5)
C23 Os3 C21 C26 -158.6(5)
Os1 Os3 C21 C26 3.7(5)
Os2 Os3 C21 C26 23(2)
C25 C21 C22 C23 2.9(5)
C26 C21 C22 C23 -168.1(4)
Os3 C21 C22 C23 64.0(3)
C25 C21 C22 C27 175.6(4)
C26 C21 C22 C27 4.6(7)
Os3 C21 C22 C27 -123.4(5)
C25 C21 C22 Os3 -61.0(3)
C26 C21 C22 Os3 128.0(4)
C25 Os3 C22 C21 37.8(2)
C24 Os3 C22 C21 80.9(3)
C23 Os3 C22 C21 116.9(4)
Os1 Os3 C22 C21 -81.1(3)
Os2 Os3 C22 C21 -176.68(18)
C25 Os3 C22 C23 -79.1(3)
C21 Os3 C22 C23 -116.9(4)
C24 Os3 C22 C23 -36.0(3)
Os1 Os3 C22 C23 162.0(2)
Os2 Os3 C22 C23 66.4(3)
C25 Os3 C22 C27 158.8(4)
C21 Os3 C22 C27 121.0(5)
C24 Os3 C22 C27 -158.1(4)
C23 Os3 C22 C27 -122.1(5)
Os1 Os3 C22 C27 40.0(4)
Os2 Os3 C22 C27 -55.7(4)
C21 C22 C23 C24 -1.5(5)
C27 C22 C23 C24 -174.2(4)
Os3 C22 C23 C24 61.0(3)
C21 C22 C23 C28 174.7(4)
C27 C22 C23 C28 2.0(7)
Os3 C22 C23 C28 -122.8(5)
C21 C22 C23 Os3 -62.5(3)
C27 C22 C23 Os3 124.8(5)
C25 Os3 C23 C24 -37.3(3)
C22 Os3 C23 C24 -118.7(4)
C21 Os3 C23 C24 -80.6(3)
Os1 Os3 C23 C24 -176.3(3)
Os2 Os3 C23 C24 99.4(3)
C25 Os3 C23 C22 81.4(3)
C21 Os3 C23 C22 38.1(3)
C24 Os3 C23 C22 118.7(4)
Os1 Os3 C23 C22 -57.7(5)
Os2 Os3 C23 C22 -142.0(2)
C25 Os3 C23 C28 -160.3(5)
C22 Os3 C23 C28 118.3(5)
C21 Os3 C23 C28 156.4(5)
C24 Os3 C23 C28 -123.0(5)
Os1 Os3 C23 C28 60.7(6)
Os2 Os3 C23 C28 -23.7(4)
C22 C23 C24 C25 -0.5(5)
C28 C23 C24 C25 -176.6(5)
Os3 C23 C24 C25 58.7(3)
C22 C23 C24 C29 177.4(4)
C28 C23 C24 C29 1.4(8)
Os3 C23 C24 C29 -123.3(5)
C22 C23 C24 Os3 -59.2(3)
C28 C23 C24 Os3 124.7(5)
C25 Os3 C24 C23 119.4(4)
C22 Os3 C24 C23 37.5(2)
C21 Os3 C24 C23 80.6(3)
Os1 Os3 C24 C23 177.2(2)
Os2 Os3 C24 C23 -101.9(2)
C22 Os3 C24 C25 -81.9(3)
C21 Os3 C24 C25 -38.8(2)
C23 Os3 C24 C25 -119.4(4)
Os1 Os3 C24 C25 57.8(4)
Os2 Os3 C24 C25 138.7(2)
C25 Os3 C24 C29 -118.0(5)
C22 Os3 C24 C29 160.2(5)
C21 Os3 C24 C29 -156.7(5)
C23 Os3 C24 C29 122.6(5)
Os1 Os3 C24 C29 -60.2(6)
Os2 Os3 C24 C29 20.8(4)
C22 C21 C25 C24 -3.2(5)
C26 C21 C25 C24 167.7(4)
Os3 C21 C25 C24 -64.6(3)
C22 C21 C25 C30 179.7(4)
C26 C21 C25 C30 -9.4(7)
Os3 C21 C25 C30 118.4(4)
C22 C21 C25 Os3 61.3(3)
C26 C21 C25 Os3 -127.8(4)
C23 C24 C25 C21 2.3(5)
C29 C24 C25 C21 -175.6(4)
Os3 C24 C25 C21 63.2(3)
C23 C24 C25 C30 179.3(4)
C29 C24 C25 C30 1.3(7)
Os3 C24 C25 C30 -119.8(4)
C23 C24 C25 Os3 -60.9(3)
C29 C24 C25 Os3 121.1(4)
C22 Os3 C25 C21 -37.6(2)
C24 Os3 C25 C21 -115.9(3)
C23 Os3 C25 C21 -80.3(3)
Os1 Os3 C25 C21 86.6(2)
Os2 Os3 C25 C21 174.81(17)
C22 Os3 C25 C24 78.3(2)
C21 Os3 C25 C24 115.9(3)
C23 Os3 C25 C24 35.5(2)
Os1 Os3 C25 C24 -157.56(18)
Os2 Os3 C25 C24 -69.3(3)
C22 Os3 C25 C30 -158.1(4)
C21 Os3 C25 C30 -120.5(5)
C24 Os3 C25 C30 123.6(5)
C23 Os3 C25 C30 159.1(4)
Os1 Os3 C25 C30 -34.0(4)
Os2 Os3 C25 C30 54.3(4)
C49 B1 C31 C32 84.8(5)
C37 B1 C31 C32 -155.9(4)
C43 B1 C31 C32 -37.3(5)
C49 B1 C31 C36 -88.1(5)
C37 B1 C31 C36 31.2(6)
C43 B1 C31 C36 149.9(4)
C36 C31 C32 C33 -2.6(6)
B1 C31 C32 C33 -176.0(4)
C31 C32 C33 C34 0.4(7)
C32 C33 C34 C35 1.0(7)
C33 C34 C35 C36 -0.1(7)
C34 C35 C36 C31 -2.3(6)
C32 C31 C36 C35 3.5(6)
B1 C31 C36 C35 176.8(4)
C31 B1 C37 C42 27.7(6)
C49 B1 C37 C42 143.9(4)
C43 B1 C37 C42 -93.6(5)
C31 B1 C37 C38 -155.7(4)
C49 B1 C37 C38 -39.4(6)
C43 B1 C37 C38 83.0(5)
C42 C37 C38 C39 -2.9(8)
B1 C37 C38 C39 -179.9(5)
C37 C38 C39 C40 1.0(9)
C38 C39 C40 C41 1.0(8)
C39 C40 C41 C42 -0.9(8)
C38 C37 C42 C41 2.9(7)
B1 C37 C42 C41 179.7(4)
C40 C41 C42 C37 -1.2(7)
C31 B1 C43 C48 146.9(4)
C49 B1 C43 C48 30.2(6)
C37 B1 C43 C48 -90.0(4)
C31 B1 C43 C44 -36.2(5)
C49 B1 C43 C44 -152.9(4)
C37 B1 C43 C44 87.0(4)
C48 C43 C44 C45 -1.0(6)
B1 C43 C44 C45 -178.2(4)
C43 C44 C45 C46 0.9(7)
C44 C45 C46 C47 0.1(7)
C45 C46 C47 C48 -0.8(7)
C46 C47 C48 C43 0.6(7)
C44 C43 C48 C47 0.3(6)
B1 C43 C48 C47 177.4(4)
C31 B1 C49 C54 -86.9(5)
C37 B1 C49 C54 151.3(4)
C43 B1 C49 C54 33.3(6)
C31 B1 C49 C50 86.7(5)
C37 B1 C49 C50 -35.1(5)
C43 B1 C49 C50 -153.1(4)
C54 C49 C50 C51 0.3(7)
B1 C49 C50 C51 -173.8(4)
C49 C50 C51 C52 -2.0(8)
C50 C51 C52 C53 2.1(8)
C51 C52 C53 C54 -0.6(7)
C52 C53 C54 C49 -1.1(7)
C50 C49 C54 C53 1.2(6)
B1 C49 C54 C53 175.2(4)
